data_7222829
loop_
_publ_author_name
'Ruck, K.'
'Simon, A.'
'Borrmann, H.'

_publ_section_title
;
 Crystal structure of Sr0.2Ca2.8Tl2O6
;
_journal_name_full
;
Zeitschrift fuer Naturforschung, Teil B. Anorganische Chemie, Organische 
Chemie (42,1987-)
;
_journal_page_first 635
_journal_page_last 636
_journal_volume 49
_journal_year 1994
_chemical_formula_sum 'Ca2.8 O6 Sr0.2 Tl2'
_chemical_name_systematic 'Sr0.2 Ca2.8 (Tl2 O6)'
_space_group_IT_number 55
_symmetry_space_group_name_Hall '-P 2 2ab'
_symmetry_space_group_name_H-M 'P b a m'
_cell_angle_alpha 90
_cell_angle_beta 90
_cell_angle_gamma 90
_cell_formula_units_Z 4
_cell_length_a 11.228
_cell_length_b 16.471
_cell_length_c 3.333
_cell_volume 616.393
_citation_journal_id_ASTM ZNBSEN
_cod_data_source_file Ruck_ZNBSEN_1994_1629.cif
_cod_data_source_block Ca2.8O6Sr0.2Tl2
_cod_database_code 7222829

loop_
_symmetry_equiv_pos_as_xyz
x,y,z
-x,-y,z
x+1/2,-y+1/2,-z
-x+1/2,y+1/2,-z
-x,-y,-z
x,y,-z
-x-1/2,y-1/2,z
x-1/2,-y-1/2,z

loop_
_atom_site_label
_atom_site_type_symbol
_atom_site_fract_x
_atom_site_fract_y
_atom_site_fract_z
_atom_site_occupancy
_atom_site_U_iso_or_equiv
Ca1 Ca+2 0.13389 0.4547 0 0.5 0.0
Tl4 Tl+3 0.17152 0.27587 0.5 0.5 0.0
Sr1 Sr+2 0.39755 0.14419 0.5 0.2 0.0
Ca2 Ca+2 0.41531 0.35086 0 0.5 0.0
Ca3 Ca+2 0.13605 0.03891 0.5 0.5 0.0
O1 O-2 0.05585 0.34091 0 1 0.0
Tl2 Tl+3 0.41531 0.35086 0 0.5 0.0
Tl3 Tl+3 0.13605 0.03891 0.5 0.5 0.0
O5 O-2 0.27922 0.06434 0 1 0.0
O4 O-2 0.28456 0.40485 0.5 1 0.0
O6 O-2 0.30791 0.23926 0 1 0.0
O7 O-2 0 0 0 1 0.0
O2 O-2 0.04392 0.1666 0.5 1 0.0
Tl1 Tl+3 0.13389 0.4547 0 0.5 0.0
Ca4 Ca+2 0.17152 0.27587 0.5 0.5 0.0
Ca5 Ca+2 0.39755 0.14419 0.5 0.8 0.0
O3 O-2 0 0.5 0.5 1 0.0
